data_2202396
loop_
_publ_author_name
'Takeo Fukunaga'
'Hiroyuki Ishida'

_publ_section_title
;
 Imidazolium hydrogen tartronate
;
_journal_issue 12
_journal_name_full 'Acta Crystallographica Section E'
_journal_page_first o1869
_journal_page_last o1871
_journal_paper_doi 10.1107/S1600536803024723
_journal_volume 59
_journal_year 2003
_chemical_formula_moiety 'C3 H5 N2 1+, C3 H3 O5 1- '
_chemical_formula_sum 'C6 H8 N2 O5'
_chemical_formula_weight 188.14
_space_group_IT_number 14
_symmetry_cell_setting monoclinic
_symmetry_space_group_name_Hall '-P 2yab'
_symmetry_space_group_name_H-M 'P 1 21/a 1'
_atom_type_scat_source IntTabC
_cell_angle_alpha 90
_cell_angle_beta 91.64(2)
_cell_angle_gamma 90
_cell_formula_units_Z 4
_cell_length_a 8.5516(15)
_cell_length_b 10.2077(17)
_cell_length_c 9.392(3)
_cell_measurement_reflns_used 25
_cell_measurement_temperature 298
_cell_measurement_theta_max 11.5
_cell_measurement_theta_min 11.1
_cell_volume 819.5(3)
_computing_cell_refinement
;
MSC/AFC Diffractometer Control Software
;
_computing_data_collection
;
MSC/AFC Diffractometer Control Software
(Molecular Structure Corporation, 1990)
;
_computing_data_reduction
;
TEXSAN for Windows (Molecular Structure Corporation, 1997--1999)
;
_computing_molecular_graphics 'ORTEP-3 (Farrugia, 1997)'
_computing_publication_material 'TEXSAN for Windows'
_computing_structure_refinement 'TEXSAN for Windows'
_computing_structure_solution
;
SIR92 (Altomare et al., 1994)
;
_diffrn_ambient_temperature 298
_diffrn_measured_fraction_theta_full 1.000
_diffrn_measured_fraction_theta_max 1.000
_diffrn_measurement_device 'Rigaku AFC-5R'
_diffrn_measurement_method \w-2\q
_diffrn_radiation_monochromator graphite
_diffrn_radiation_source 'Rigaku rotating anode'
_diffrn_radiation_type 'Mo K\a'
_diffrn_radiation_wavelength 0.71073
_diffrn_reflns_av_R_equivalents 0.021
_diffrn_reflns_av_sigmaI/netI 0.026
_diffrn_reflns_limit_h_max 12
_diffrn_reflns_limit_h_min -2
_diffrn_reflns_limit_k_max 14
_diffrn_reflns_limit_k_min -14
_diffrn_reflns_limit_l_max 13
_diffrn_reflns_limit_l_min -13
_diffrn_reflns_number 6785
_diffrn_reflns_reduction_process 'Lp corrections applied'
_diffrn_reflns_theta_full 31.00
_diffrn_reflns_theta_max 31.0
_diffrn_reflns_theta_min 2.17
_diffrn_standards_decay_% 4.2
_diffrn_standards_interval_count 97
_diffrn_standards_number 3
_exptl_absorpt_coefficient_mu 0.13
_exptl_absorpt_correction_T_max 0.95
_exptl_absorpt_correction_T_min 0.88
_exptl_absorpt_correction_type psi-scan
_exptl_absorpt_process_details '(North et al., 1968)'
_exptl_crystal_colour colorless
_exptl_crystal_density_diffrn 1.525
_exptl_crystal_density_meas ?
_exptl_crystal_description prismatic
_exptl_crystal_F_000 392.00
_exptl_crystal_size_max 0.50
_exptl_crystal_size_mid 0.40
_exptl_crystal_size_min 0.35
_refine_diff_density_max 0.36
_refine_diff_density_min -0.27
_refine_ls_extinction_coef 1.43E-5(12)
_refine_ls_extinction_expression 'equ(3) Acta Cryst.(1968) 24, p. 213.'
_refine_ls_extinction_method 'Zachariasen (1967)'
_refine_ls_goodness_of_fit_all 1.01
_refine_ls_goodness_of_fit_ref 1.01
_refine_ls_hydrogen_treatment refall
_refine_ls_matrix_type full
_refine_ls_number_constraints 0
_refine_ls_number_parameters 151
_refine_ls_number_reflns 2617
_refine_ls_number_restraints 0
_refine_ls_R_factor_all 0.066
_refine_ls_R_factor_gt 0.065
_refine_ls_shift/su_max 0.001
_refine_ls_shift/su_mean 0.000
_refine_ls_structure_factor_coef Fsqd
_refine_ls_weighting_details 'w = 1/[\s^2^(Fo) + 0.00181|Fo|^2^]'
_refine_ls_weighting_scheme sigma
_refine_ls_wR_factor_all 0.120
_refine_ls_wR_factor_ref 0.120
_reflns_number_gt 2032
_reflns_number_total 2617
_reflns_threshold_expression I>2\s(I)
_cod_data_source_file bt6367.cif
_cod_data_source_block I
_cod_depositor_comments
;
The following automatic conversions were performed:

'_exptl_crystal_density_meas' value 'not measured' was changed to '?'
- the value is perceived as not measured.

Automatic conversion script
Id: cif_fix_values 3008 2015-01-20 13:52:24Z robertas 
;
_cod_original_cell_volume 819.6(3)
_cod_original_sg_symbol_H-M 'P 21/a'
_cod_original_formula_sum 'C6 H8 N2 O5 '
_cod_database_code 2202396
_cod_database_fobs_code 2202396

loop_
_symmetry_equiv_pos_as_xyz
'  +x,  +y,  +z'
'1/2-x,1/2+y,  -z'
'  -x,  -y,  -z'
'1/2+x,1/2-y,  +z'

loop_
_atom_site_label
_atom_site_fract_x
_atom_site_fract_y
_atom_site_fract_z
_atom_site_U_iso_or_equiv
_atom_site_adp_type
_atom_site_calc_flag
_atom_site_calc_attached_atom
_atom_site_refinement_flags
_atom_site_occupancy
O1 0.59735(10) 0.28719(8) 0.24917(9) 0.0351(2) Uani d ? . 1.000
O2 0.43495(10) 0.06705(8) 0.21603(8) 0.0364(2) Uani d ? . 1.000
O3 0.34469(10) 0.12441(7) -0.00186(7) 0.03182(19) Uani d ? . 1.000
O4 0.31606(10) 0.41559(8) 0.00493(7) 0.0355(2) Uani d ? . 1.000
O5 0.34176(11) 0.43865(8) 0.23900(8) 0.0378(2) Uani d ? . 1.000
N1 0.37412(14) 0.34483(11) 0.50833(10) 0.0396(3) Uani d ? . 1.000
N2 0.35097(14) 0.31784(11) 0.73300(10) 0.0397(3) Uani d ? . 1.000
C1 0.34872(16) 0.40520(12) 0.62979(12) 0.0388(3) Uani d ? . 1.000
C2 0.3781(3) 0.19715(14) 0.67617(14) 0.0563(4) Uani d ? . 1.000
C3 0.3926(2) 0.21421(13) 0.53549(14) 0.0547(4) Uani d ? . 1.000
C4 0.50116(11) 0.27806(9) 0.12526(10) 0.0243(2) Uani d ? . 1.000
C5 0.42193(11) 0.14398(9) 0.11786(10) 0.0244(2) Uani d ? . 1.000
C6 0.37693(11) 0.38707(9) 0.12497(9) 0.0236(2) Uani d ? . 1.000
H1 0.378(2) 0.3793(17) 0.4202(16) 0.059(5) Uiso d ? . 1.000
H2 0.329(2) 0.4929(18) 0.6482(14) 0.054(5) Uiso d ? . 1.000
H3 0.335(2) 0.333(2) 0.8282(19) 0.072(5) Uiso d ? . 1.000
H4 0.380(3) 0.116(2) 0.7324(19) 0.081(6) Uiso d ? . 1.000
H5 0.414(2) 0.1576(18) 0.4577(17) 0.063(5) Uiso d ? . 1.000
H6 0.5608(16) 0.2867(13) 0.0383(14) 0.029(3) Uiso d ? . 1.000
H7 0.616(2) 0.208(2) 0.2794(19) 0.074(6) Uiso d ? . 1.000
H8 0.300(2) 0.0466(17) -0.0009(15) 0.052(4) Uiso d ? . 1.000

loop_
_atom_site_aniso_label
_atom_site_aniso_U_11
_atom_site_aniso_U_22
_atom_site_aniso_U_33
_atom_site_aniso_U_12
_atom_site_aniso_U_13
_atom_site_aniso_U_23
O1 0.0334(4) 0.0333(4) 0.0377(4) 0.0012(3) -0.0137(3) -0.0020(3)
O2 0.0468(5) 0.0279(4) 0.0341(4) 0.0025(3) -0.0050(3) 0.0071(3)
O3 0.0440(5) 0.0261(4) 0.0251(3) -0.0073(3) -0.0032(3) -0.0019(3)
O4 0.0534(5) 0.0317(4) 0.0210(3) 0.0143(3) -0.0066(3) -0.0006(3)
O5 0.0505(5) 0.0414(4) 0.0217(3) 0.0169(4) 0.0002(3) -0.0024(3)
N1 0.0550(6) 0.0413(5) 0.0224(4) -0.0055(5) -0.0011(4) 0.0025(4)
N2 0.0560(6) 0.0423(5) 0.0210(4) 0.0017(5) 0.0019(4) -0.0023(4)
C1 0.0499(7) 0.0359(6) 0.0305(5) 0.0008(5) -0.0019(5) -0.0013(4)
C2 0.0999(13) 0.0369(6) 0.0326(6) 0.0043(7) 0.0140(7) 0.0045(5)
C3 0.0977(13) 0.0368(6) 0.0303(6) -0.0043(7) 0.0150(7) -0.0051(5)
C4 0.0247(4) 0.0241(4) 0.0241(4) 0.0000(3) -0.0013(3) -0.0009(3)
C5 0.0256(4) 0.0224(4) 0.0252(4) 0.0035(3) 0.0021(3) -0.0022(3)
C6 0.0286(4) 0.0207(4) 0.0215(4) -0.0005(3) -0.0010(3) 0.0016(3)

loop_
_geom_angle_atom_site_label_1
_geom_angle_atom_site_label_2
_geom_angle_atom_site_label_3
_geom_angle
_geom_angle_publ_flag
C4 O1 H7 107.7(13) no
C5 O3 H8 109.9(10) no
C1 N1 C3 108.38(10) yes
C1 N1 H1 128.6(11) no
C3 N1 H1 123.0(11) no
C1 N2 C2 108.80(10) yes
C1 N2 H3 127.1(13) no
C2 N2 H3 124.1(13) no
N1 C1 N2 108.71(11) yes
N1 C1 H2 130.3(9) no
N2 C1 H2 121.0(9) no
N2 C2 C3 106.82(12) yes
N2 C2 H4 123.4(11) no
C3 C2 H4 129.7(11) no
N1 C3 C2 107.28(12) yes
N1 C3 H5 118.2(11) no
C2 C3 H5 134.5(11) no
O1 C4 C5 110.15(8) yes
O1 C4 C6 109.90(8) no
O1 C4 H6 112.2(8) no
C5 C4 C6 110.03(8) no
C5 C4 H6 106.5(8) no
C6 C4 H6 108.0(8) no
O2 C5 O3 126.13(9) yes
O2 C5 C4 120.93(9) no
O3 C5 C4 112.94(8) yes
O4 C6 O5 124.77(9) yes
O4 C6 C4 115.82(8) no
O5 C6 C4 119.40(8) no

loop_
_geom_bond_atom_site_label_1
_geom_bond_atom_site_label_2
_geom_bond_site_symmetry_1
_geom_bond_site_symmetry_2
_geom_bond_distance
_geom_bond_publ_flag
O1 C4 . . 1.4089(12) yes
O1 H7 . . 0.87(2) no
O2 C5 . . 1.2138(12) yes
O3 C5 . . 1.3031(12) yes
O3 H8 . . 0.883(18) no
O4 C6 . . 1.2622(12) yes
O5 C6 . . 1.2383(12) yes
N1 C1 . . 1.3200(15) yes
N1 C3 . . 1.3659(18) yes
N1 H1 . . 0.901(15) no
N2 C1 . . 1.3169(15) yes
N2 C2 . . 1.3651(18) yes
N2 H3 . . 0.920(18) no
C1 H2 . . 0.927(18) no
C2 C3 . . 1.3420(18) yes
C2 H4 . . 0.98(2) no
C3 H5 . . 0.953(17) no
C4 C5 . . 1.5279(13) yes
C4 C6 . . 1.5384(13) yes
C4 H6 . . 0.980(13) no

loop_
_geom_contact_atom_site_label_1
_geom_contact_atom_site_label_2
_geom_contact_distance
_geom_contact_site_symmetry_2
_geom_contact_publ_flag
O1 H1 2.672(17) . no
O1 C5 3.1489(14) 4 no
O1 N1 3.1909(16) . no
O1 C6 3.2250(13) 4 no
O1 C3 3.335(2) . no
O2 H2 2.734(17) 2_546 no
O2 C2 3.2806(18) 3_656 no
O3 H6 2.629(13) 4_455 no
O3 H3 2.66(2) 1_554 no
O3 N2 3.1798(15) 1_554 no
O3 C6 3.2669(12) 2_545 no
O3 C4 3.3538(14) 4_455 no
O4 C5 3.2822(13) 2 no
O5 H4 2.64(2) 2_556 no
O5 H8 2.742(15) 2 no
O5 C1 3.2983(17) 3_666 no
O5 C2 3.3493(19) 2_556 no

loop_
_geom_hbond_atom_site_label_D
_geom_hbond_atom_site_label_H
_geom_hbond_atom_site_label_A
_geom_hbond_site_symmetry_A
_geom_hbond_distance_DH
_geom_hbond_distance_HA
_geom_hbond_distance_DA
_geom_hbond_angle_DHA
_geom_hbond_publ_flag
O1 H7 O2 . 0.87(2) 2.18(2) 2.6552(12) 113.8(16) yes
O1 H7 O5 4 0.87(2) 2.48(2) 3.1150(16) 130.2(17) yes
O3 H8 O4 2_545 0.882(17) 1.665(17) 2.5361(14) 169.0(17) yes
N1 H1 O5 . 0.901(15) 1.825(16) 2.7116(15) 167.3(17) yes
N2 H3 O4 1_556 0.920(18) 1.875(19) 2.7662(14) 162.5(19) yes
C1 H2 O1 3_666 0.928(18) 2.516(18) 3.3667(18) 152.5(13) yes
C2 H4 O2 3_656 0.98(2) 2.49(2) 3.280(2) 137.6(19) yes
C2 H4 O3 1_556 0.98(2) 2.524(18) 3.1347(18) 120.2(14) yes
C3 H5 O2 . 0.953(17) 2.462(16) 3.3841(19) 162.7(15) yes

loop_
_geom_torsion_atom_site_label_1
_geom_torsion_atom_site_label_2
_geom_torsion_atom_site_label_3
_geom_torsion_atom_site_label_4
_geom_torsion
_geom_torsion_publ_flag
O1 C4 C5 O2 6.25(12) no
O1 C4 C5 O3 -173.06(8) no
O1 C4 C6 O4 159.04(9) no
O1 C4 C6 O5 -22.06(12) no
O2 C5 C4 C6 -115.07(10) no
O3 C5 C4 C6 65.62(10) no
O4 C6 C4 C5 -79.49(11) no
O5 C6 C4 C5 99.40(11) no
N1 C1 N2 C2 -0.24(17) no
N1 C3 C2 N2 0.0(2) no
N2 C1 N1 C3 0.22(17) no
C1 N1 C3 C2 -0.1(2) no
C1 N2 C2 C3 0.2(2) no

loop_
_cod_related_entry_id
_cod_related_entry_database
_cod_related_entry_code
1 ChemSpider 21131277
